data_7025857
loop_
_publ_author_name
'Iglesias, Manuel'
'Albrecht, Martin'

_publ_section_title
;
 Expanding the family of mesoionic complexes: donor properties and
 catalytic impact of palladated isoxazolylidenes.
;
_journal_issue 22
_journal_name_full 'Dalton transactions (Cambridge, England : 2003)'
_journal_page_first 5213
_journal_page_last 5215
_journal_paper_doi 10.1039/c0dt00027b
_journal_volume 39
_journal_year 2010
_chemical_formula_moiety 'C42 H39 I N O P2 Pd, B F4, 2(O)'
_chemical_formula_sum 'C42 H41 B F4 I N O3 P2 Pd'
_chemical_formula_weight 987.79
_chemical_name_systematic
;
?
;
_space_group_IT_number 2
_symmetry_cell_setting triclinic
_symmetry_Int_Tables_number 2
_symmetry_space_group_name_Hall '-P 1'
_symmetry_space_group_name_H-M 'P -1'
_atom_sites_solution_hydrogens geom
_atom_sites_solution_primary direct
_atom_sites_solution_secondary difmap
_audit_creation_method SHELXL-97
_cell_angle_alpha 92.386(6)
_cell_angle_beta 99.693(6)
_cell_angle_gamma 90.623(5)
_cell_formula_units_Z 4
_cell_length_a 13.3917(9)
_cell_length_b 15.7897(10)
_cell_length_c 20.5894(15)
_cell_measurement_reflns_used 26979
_cell_measurement_temperature 173(2)
_cell_measurement_theta_max 25.66
_cell_measurement_theta_min 1.29
_cell_volume 4287.1(5)
_computing_cell_refinement 'X-Area V1.35'
_computing_data_collection 'X-Area V1.35 (Stoe & Cie, 2006)'
_computing_data_reduction 'X-RED32 V1.31 (Stoe & Cie, 2006)'
_computing_molecular_graphics 'PLATON (Spek, 2009)'
_computing_publication_material SHELXL-97
_computing_structure_refinement 'SHELXL-97 (Sheldrick, 1997)'
_computing_structure_solution 'SHELXS-97 (Sheldrick, 1990)'
_diffrn_ambient_temperature 173(2)
_diffrn_measured_fraction_theta_full 0.651
_diffrn_measured_fraction_theta_max 0.651
_diffrn_measurement_device_type 'STOE IPDS-2'
_diffrn_measurement_method 'phi + omega scans'
_diffrn_radiation_monochromator graphite
_diffrn_radiation_source 'fine-focus sealed tube'
_diffrn_radiation_type MoK\a
_diffrn_radiation_wavelength 0.71073
_diffrn_reflns_av_R_equivalents 0.0708
_diffrn_reflns_av_sigmaI/netI 0.0604
_diffrn_reflns_limit_h_max 15
_diffrn_reflns_limit_h_min -15
_diffrn_reflns_limit_k_max 18
_diffrn_reflns_limit_k_min -18
_diffrn_reflns_limit_l_max 24
_diffrn_reflns_limit_l_min -24
_diffrn_reflns_number 18577
_diffrn_reflns_theta_full 25.15
_diffrn_reflns_theta_max 25.15
_diffrn_reflns_theta_min 1.29
_diffrn_standards_decay_% 0
_diffrn_standards_number 0
_exptl_absorpt_coefficient_mu 1.283
_exptl_absorpt_correction_T_max 0.934
_exptl_absorpt_correction_T_min 0.588
_exptl_absorpt_correction_type multi-scan
_exptl_absorpt_process_details 'MULscanABS in PLATON; Spek, 2003'
_exptl_crystal_colour yellow
_exptl_crystal_density_diffrn 1.534
_exptl_crystal_density_meas ?
_exptl_crystal_density_method 'not measured'
_exptl_crystal_description plate
_exptl_crystal_F_000 1976
_exptl_crystal_size_max 0.30
_exptl_crystal_size_mid 0.18
_exptl_crystal_size_min 0.12
_refine_diff_density_max 2.029
_refine_diff_density_min -1.071
_refine_diff_density_rms 0.210
_refine_ls_extinction_coef 0.0083(9)
_refine_ls_extinction_expression Fc^*^=kFc[1+0.001xFc^2^\l^3^/sin(2\q)]^-1/4^
_refine_ls_extinction_method SHELXL
_refine_ls_goodness_of_fit_ref 1.082
_refine_ls_hydrogen_treatment constr
_refine_ls_matrix_type full
_refine_ls_number_parameters 974
_refine_ls_number_reflns 9996
_refine_ls_number_restraints 0
_refine_ls_restrained_S_all 1.082
_refine_ls_R_factor_all 0.1264
_refine_ls_R_factor_gt 0.1155
_refine_ls_shift/su_max <0.001
_refine_ls_shift/su_mean <0.001
_refine_ls_structure_factor_coef Fsqd
_refine_ls_weighting_details 'calc w=1/[\s^2^(Fo^2^)+(0.1692P)^2^+68.5886P] where P=(Fo^2^+2Fc^2^)/3'
_refine_ls_weighting_scheme calc
_refine_ls_wR_factor_gt 0.3298
_refine_ls_wR_factor_ref 0.3373
_reflns_number_gt 7997
_reflns_number_total 9996
_reflns_threshold_expression I>2\s(I)
_cod_data_source_file c0dt00027b.txt
_cod_data_source_block 2b
_cod_depositor_comments
;
The following automatic conversions were performed:

'_symmetry_cell_setting' value 'Triclinic' changed to 'triclinic'
according to /home/saulius/struct/CIF-dictionaries/cif_core.dic
dictionary named 'cif_core.dic' version 2.4.2 from 2011-04-26.

Automatic conversion script
Id: cif_fix_values 1891 2012-01-12 08:04:46Z andrius 

The following automatic conversions were performed:

'_exptl_crystal_density_meas' value 'none' was changed to '?' - the
value is perceived as not measured.

Automatic conversion script
Id: cif_fix_values 3008 2015-01-20 13:52:24Z robertas 
;
_cod_database_code 7025857

loop_
_symmetry_equiv_pos_site_id
_symmetry_equiv_pos_as_xyz
1 x,y,z
2 -x,-y,-z

loop_
_atom_site_aniso_label
_atom_site_aniso_U_11
_atom_site_aniso_U_22
_atom_site_aniso_U_33
_atom_site_aniso_U_23
_atom_site_aniso_U_13
_atom_site_aniso_U_12
I1 0.0628(8) 0.0527(6) 0.0719(8) 0.0097(5) 0.0235(6) 0.0013(5)
Pd1 0.0391(7) 0.0403(6) 0.0570(8) 0.0064(5) 0.0121(6) 0.0013(5)
P1 0.036(2) 0.0416(19) 0.059(2) 0.0029(18) 0.0096(19) 0.0011(16)
P2 0.039(2) 0.043(2) 0.058(2) 0.0067(18) 0.014(2) 0.0006(17)
O1 0.063(9) 0.053(7) 0.118(13) 0.026(8) 0.040(9) 0.008(7)
N1 0.059(10) 0.049(7) 0.062(9) 0.017(7) 0.014(8) 0.003(7)
C1 0.050(12) 0.067(12) 0.12(2) -0.024(13) 0.010(13) -0.013(10)
C2 0.087(18) 0.076(14) 0.093(17) 0.011(12) 0.024(14) 0.019(13)
C3 0.059(12) 0.063(11) 0.065(12) -0.003(9) 0.013(10) 0.016(9)
C4 0.046(10) 0.044(8) 0.076(12) 0.008(8) 0.010(9) 0.006(7)
C5 0.041(10) 0.050(9) 0.078(12) 0.013(8) 0.020(9) 0.011(7)
C6 0.074(17) 0.093(17) 0.13(2) 0.044(17) 0.042(17) 0.034(14)
C7 0.055(11) 0.036(7) 0.060(10) 0.007(7) 0.015(8) 0.003(7)
C8 0.046(10) 0.061(10) 0.055(10) -0.006(8) 0.002(8) 0.003(8)
C9 0.070(14) 0.074(12) 0.051(10) -0.003(9) 0.010(10) 0.000(10)
C10 0.049(11) 0.067(11) 0.065(12) 0.012(9) -0.007(9) 0.002(9)
C11 0.029(10) 0.16(3) 0.060(12) -0.010(13) 0.010(9) 0.001(11)
C12 0.059(12) 0.066(11) 0.058(11) 0.006(9) -0.001(9) 0.003(9)
C13 0.030(8) 0.047(8) 0.062(10) -0.001(7) 0.010(7) -0.003(6)
C14 0.050(10) 0.051(9) 0.057(10) 0.003(7) 0.015(8) 0.015(8)
C15 0.050(10) 0.059(10) 0.062(11) 0.023(8) 0.013(9) -0.004(8)
C16 0.049(10) 0.061(10) 0.058(10) 0.007(8) 0.011(8) 0.000(8)
C17 0.060(12) 0.053(9) 0.058(10) -0.016(8) 0.021(9) 0.002(8)
C18 0.061(12) 0.049(9) 0.068(12) -0.005(8) 0.006(10) -0.015(8)
C19 0.052(12) 0.046(9) 0.070(12) 0.001(8) 0.005(9) 0.000(8)
C20 0.042(10) 0.044(8) 0.069(11) 0.004(8) 0.007(8) 0.003(7)
C21 0.11(2) 0.043(9) 0.073(13) 0.021(9) 0.029(14) 0.000(11)
C22 0.094(17) 0.043(9) 0.073(13) 0.010(9) -0.005(12) 0.000(10)
C23 0.056(12) 0.054(10) 0.083(14) -0.008(9) 0.015(11) -0.011(9)
C24 0.064(14) 0.049(9) 0.082(14) 0.008(9) 0.009(11) 0.018(9)
C25 0.041(10) 0.048(9) 0.085(14) 0.016(9) 0.013(9) 0.001(7)
C26 0.064(13) 0.056(10) 0.057(10) 0.012(8) 0.009(9) -0.005(9)
C27 0.061(13) 0.054(10) 0.069(12) 0.014(9) -0.007(10) -0.005(9)
C28 0.054(12) 0.050(9) 0.089(15) 0.004(9) 0.009(11) 0.003(8)
C29 0.052(12) 0.057(10) 0.077(13) 0.008(9) 0.000(10) 0.017(9)
C30 0.042(10) 0.069(11) 0.049(9) 0.010(8) 0.003(8) 0.006(8)
C31 0.042(10) 0.065(11) 0.063(11) 0.005(9) 0.020(9) 0.008(8)
C32 0.038(9) 0.056(9) 0.077(13) 0.025(9) 0.009(9) 0.004(7)
C33 0.096(18) 0.054(10) 0.075(14) 0.008(9) 0.036(13) -0.002(11)
C34 0.055(12) 0.077(12) 0.058(11) 0.017(10) 0.007(9) 0.001(10)
C35 0.045(11) 0.083(13) 0.059(11) 0.004(10) 0.002(9) 0.018(10)
C36 0.055(12) 0.052(9) 0.076(13) -0.001(9) 0.007(10) 0.005(8)
C37 0.051(10) 0.056(9) 0.054(10) 0.003(7) 0.010(8) -0.012(8)
C38 0.050(11) 0.055(9) 0.077(13) -0.001(9) 0.019(9) 0.012(8)
C39 0.059(12) 0.059(10) 0.065(11) 0.006(8) 0.019(9) 0.009(9)
C40 0.079(15) 0.064(11) 0.060(11) 0.015(9) 0.024(11) 0.002(10)
C41 0.059(13) 0.077(13) 0.088(15) 0.001(11) 0.044(12) 0.012(10)
C42 0.067(13) 0.051(9) 0.075(13) 0.008(9) 0.017(10) 0.019(9)
I2 0.0554(8) 0.0488(6) 0.0687(8) -0.0001(5) 0.0193(6) -0.0021(5)
Pd2 0.0405(7) 0.0375(6) 0.0590(8) 0.0049(5) 0.0142(6) 0.0007(5)
P3 0.042(3) 0.0408(19) 0.068(3) 0.0070(19) 0.019(2) -0.0010(17)
P4 0.040(2) 0.0408(19) 0.061(3) 0.0066(18) 0.013(2) 0.0031(17)
O2 0.079(11) 0.049(7) 0.126(15) -0.022(8) 0.042(10) 0.005(7)
N2 0.089(14) 0.054(9) 0.075(12) -0.007(8) 0.032(10) 0.009(9)
C43 0.070(15) 0.073(13) 0.090(16) 0.006(12) 0.019(13) 0.005(11)
C44 0.060(13) 0.055(10) 0.12(2) 0.021(11) 0.019(13) 0.014(9)
C45 0.052(11) 0.061(10) 0.071(12) -0.004(9) 0.020(10) -0.021(9)
C46 0.033(8) 0.048(8) 0.077(12) -0.008(8) 0.013(8) -0.007(7)
C47 0.056(12) 0.058(10) 0.085(14) -0.012(10) 0.027(11) -0.026(9)
C48 0.13(3) 0.13(2) 0.10(2) -0.062(19) 0.06(2) -0.04(2)
C49 0.046(9) 0.042(8) 0.065(11) -0.003(7) 0.022(8) -0.010(7)
C50 0.058(12) 0.060(10) 0.067(12) 0.011(9) 0.021(9) 0.025(9)
C51 0.064(13) 0.075(12) 0.076(13) 0.015(10) 0.035(11) 0.016(10)
C52 0.043(10) 0.057(9) 0.066(11) 0.008(8) 0.018(8) 0.001(8)
C53 0.049(11) 0.063(11) 0.078(13) -0.009(9) 0.015(10) -0.004(8)
C54 0.048(11) 0.056(10) 0.078(13) 0.020(9) 0.013(9) 0.007(8)
C55 0.051(11) 0.039(8) 0.059(10) 0.007(7) 0.010(9) 0.006(7)
C56 0.055(12) 0.048(9) 0.063(11) 0.005(8) 0.008(9) 0.003(8)
C57 0.046(11) 0.057(10) 0.089(15) 0.008(10) 0.019(10) 0.016(8)
C58 0.070(14) 0.044(9) 0.080(14) 0.017(9) 0.012(11) 0.016(9)
C59 0.090(18) 0.037(8) 0.096(17) 0.008(9) 0.032(14) -0.015(10)
C60 0.075(14) 0.039(8) 0.068(12) 0.006(8) 0.026(10) -0.005(8)
C61 0.052(11) 0.058(9) 0.065(11) 0.025(8) 0.022(9) 0.023(8)
C62 0.076(15) 0.076(13) 0.072(13) 0.026(11) 0.006(12) 0.004(11)
C63 0.042(11) 0.101(16) 0.082(15) 0.021(12) 0.014(10) -0.010(10)
C64 0.051(13) 0.095(17) 0.12(2) 0.032(15) -0.026(13) 0.007(12)
C65 0.089(19) 0.13(2) 0.081(16) 0.066(16) 0.006(14) -0.020(17)
C66 0.046(11) 0.064(11) 0.082(13) 0.020(10) 0.015(10) 0.000(8)
C67 0.041(10) 0.050(9) 0.068(12) 0.005(8) 0.002(9) -0.001(7)
C68 0.058(12) 0.042(8) 0.067(11) 0.011(8) 0.005(9) 0.001(8)
C69 0.060(12) 0.040(8) 0.068(12) -0.006(8) 0.005(9) -0.005(8)
C70 0.063(13) 0.047(9) 0.100(17) 0.001(10) 0.018(12) 0.005(9)
C71 0.059(13) 0.058(10) 0.080(14) 0.014(10) 0.009(11) 0.003(9)
C72 0.067(13) 0.045(8) 0.064(11) 0.013(8) 0.017(10) 0.008(8)
C73 0.041(9) 0.038(7) 0.068(11) 0.008(7) 0.009(8) 0.000(6)
C74 0.064(12) 0.060(10) 0.058(10) 0.015(8) 0.005(9) -0.010(9)
C75 0.074(14) 0.065(11) 0.059(11) -0.007(9) 0.016(10) -0.025(10)
C76 0.075(15) 0.088(15) 0.070(13) -0.009(11) 0.028(12) -0.037(12)
C77 0.075(15) 0.069(12) 0.085(15) -0.009(11) 0.028(12) -0.016(11)
C78 0.035(9) 0.052(9) 0.075(12) -0.003(8) 0.012(8) -0.005(7)
C79 0.040(9) 0.040(8) 0.059(10) 0.001(7) -0.005(8) 0.001(7)
C80 0.045(10) 0.052(9) 0.057(10) 0.010(7) 0.016(8) 0.004(7)
C81 0.052(11) 0.059(10) 0.070(12) 0.007(9) 0.014(9) 0.012(8)
C82 0.067(16) 0.088(15) 0.078(15) -0.007(12) 0.016(12) -0.004(12)
C83 0.056(13) 0.072(12) 0.066(12) 0.003(10) -0.002(10) 0.004(10)
C84 0.048(10) 0.049(8) 0.057(10) 0.009(7) 0.002(8) 0.003(7)
F1 0.091(11) 0.129(13) 0.073(8) 0.022(8) 0.016(8) -0.032(9)
F2 0.088(10) 0.114(11) 0.083(9) -0.001(8) 0.016(8) -0.029(8)
F3 0.106(13) 0.150(15) 0.084(10) 0.027(10) 0.031(9) 0.059(11)
F4 0.113(13) 0.103(11) 0.084(10) -0.014(8) 0.015(9) 0.012(9)
B1 0.057(14) 0.058(12) 0.082(16) 0.003(11) 0.011(12) 0.006(10)
F5 0.093(12) 0.123(13) 0.099(11) -0.003(9) 0.021(9) 0.019(9)
F6 0.101(11) 0.098(10) 0.079(9) 0.017(7) 0.014(8) 0.042(9)
F7 0.133(15) 0.107(11) 0.085(10) 0.032(8) -0.002(10) -0.040(10)
F8 0.114(14) 0.146(15) 0.086(10) -0.031(10) 0.012(10) -0.069(11)
B2 0.066(17) 0.10(2) 0.072(16) -0.012(14) 0.015(14) -0.020(14)
O3 0.050(3) 0.030(2) 0.050(3) -0.001(2) 0.015(2) -0.008(2)
O4 0.050(3) 0.030(2) 0.050(3) -0.001(2) 0.015(2) -0.008(2)
O5 0.050(3) 0.030(2) 0.050(3) -0.001(2) 0.015(2) -0.008(2)
O6 0.050(3) 0.030(2) 0.050(3) -0.001(2) 0.015(2) -0.008(2)

loop_
_atom_site_label
_atom_site_type_symbol
_atom_site_thermal_displace_type
_atom_site_fract_x
_atom_site_fract_y
_atom_site_fract_z
_atom_site_occupancy
_atom_site_U_iso_or_equiv
_atom_site_calc_flag
_atom_site_refinement_flags
I1 I Uani 0.54372(11) 0.38740(7) 0.34450(7) 1.000 0.0609(4) . .
Pd1 Pd Uani 0.59851(10) 0.49598(7) 0.26192(7) 1.000 0.0449(4) . .
P1 P Uani 0.7373(3) 0.4122(3) 0.2508(2) 1.000 0.0453(11) . .
P2 P Uani 0.4584(4) 0.5819(3) 0.2666(2) 1.000 0.0459(12) . .
O1 O Uani 0.7362(12) 0.6909(8) 0.1716(9) 1.000 0.075(6) . .
N1 N Uani 0.6913(13) 0.6425(9) 0.1157(8) 1.000 0.056(5) . .
C1 C Uani 0.7445(17) 0.6908(14) 0.2862(14) 1.000 0.080(9) . .
C2 C Uani 0.585(2) 0.5152(15) 0.0799(14) 1.000 0.084(9) . .
C3 C Uani 0.6447(16) 0.5789(13) 0.1331(10) 1.000 0.062(7) . .
C4 C Uani 0.6503(14) 0.5799(11) 0.2023(10) 1.000 0.055(6) . .
C5 C Uani 0.7095(14) 0.6505(11) 0.2221(10) 1.000 0.055(6) . .
C6 C Uani 0.716(2) 0.6715(17) 0.0555(16) 1.000 0.095(10) . .
C7 C Uani 0.8397(14) 0.4397(9) 0.3176(9) 1.000 0.050(5) . .
C8 C Uani 0.8246(14) 0.5023(12) 0.3670(9) 1.000 0.055(6) . .
C9 C Uani 0.9054(17) 0.5246(14) 0.4160(10) 1.000 0.065(7) . .
C10 C Uani 0.9977(15) 0.4941(13) 0.4161(10) 1.000 0.062(7) . .
C11 C Uani 1.0170(15) 0.4326(18) 0.3661(11) 1.000 0.083(11) . .
C12 C Uani 0.9380(16) 0.4106(13) 0.3176(10) 1.000 0.062(7) . .
C13 C Uani 0.7978(12) 0.4210(10) 0.1785(9) 1.000 0.046(5) . .
C14 C Uani 0.8627(14) 0.4919(11) 0.1741(9) 1.000 0.052(6) . .
C15 C Uani 0.9134(15) 0.5007(12) 0.1192(10) 1.000 0.056(6) . .
C16 C Uani 0.8958(15) 0.4378(12) 0.0678(10) 1.000 0.056(6) . .
C17 C Uani 0.8312(15) 0.3714(11) 0.0713(9) 1.000 0.056(6) . .
C18 C Uani 0.7815(16) 0.3609(11) 0.1273(10) 1.000 0.060(6) . .
C19 C Uani 0.7060(16) 0.3012(11) 0.2493(11) 1.000 0.057(6) . .
C20 C Uani 0.7710(14) 0.2436(11) 0.2898(10) 1.000 0.052(6) . .
C21 C Uani 0.742(2) 0.1584(12) 0.2880(12) 1.000 0.073(8) . .
C22 C Uani 0.654(2) 0.1275(12) 0.2445(11) 1.000 0.072(8) . .
C23 C Uani 0.5927(17) 0.1851(12) 0.2028(12) 1.000 0.064(7) . .
C24 C Uani 0.6212(17) 0.2705(12) 0.2067(12) 1.000 0.065(7) . .
C25 C Uani 0.4803(15) 0.6939(11) 0.2572(12) 1.000 0.057(6) . .
C26 C Uani 0.4963(17) 0.7500(12) 0.3101(11) 1.000 0.059(6) . .
C27 C Uani 0.5256(17) 0.8340(12) 0.3048(11) 1.000 0.063(7) . .
C28 C Uani 0.5371(16) 0.8636(12) 0.2441(12) 1.000 0.065(7) . .
C29 C Uani 0.5121(16) 0.8081(12) 0.1871(12) 1.000 0.063(7) . .
C30 C Uani 0.4860(15) 0.7254(12) 0.1946(9) 1.000 0.054(6) . .
C31 C Uani 0.3614(15) 0.5480(12) 0.1994(10) 1.000 0.055(6) . .
C32 C Uani 0.3637(14) 0.4636(11) 0.1721(11) 1.000 0.056(6) . .
C33 C Uani 0.294(2) 0.4331(13) 0.1224(12) 1.000 0.072(8) . .
C34 C Uani 0.2180(17) 0.4838(14) 0.0939(11) 1.000 0.063(7) . .
C35 C Uani 0.2113(16) 0.5699(14) 0.1148(10) 1.000 0.063(7) . .
C36 C Uani 0.2806(16) 0.5983(12) 0.1683(11) 1.000 0.062(7) . .
C37 C Uani 0.4064(15) 0.5837(11) 0.3407(9) 1.000 0.054(6) . .
C38 C Uani 0.4687(15) 0.5816(11) 0.4038(11) 1.000 0.060(6) . .
C39 C Uani 0.4282(16) 0.5923(12) 0.4609(10) 1.000 0.060(6) . .
C40 C Uani 0.3319(18) 0.6044(13) 0.4593(11) 1.000 0.066(7) . .
C41 C Uani 0.2655(18) 0.6097(14) 0.3994(12) 1.000 0.071(8) . .
C42 C Uani 0.3016(17) 0.5978(12) 0.3402(11) 1.000 0.064(7) . .
I2 I Uani 0.04558(10) 0.14154(7) 0.35375(6) 1.000 0.0567(4) . .
Pd2 Pd Uani 0.10122(10) 0.03071(7) 0.26679(7) 1.000 0.0449(4) . .
P3 P Uani 0.2386(4) 0.1190(3) 0.2572(3) 1.000 0.0490(15) . .
P4 P Uani -0.0410(4) -0.0579(3) 0.2656(2) 1.000 0.0466(14) . .
O2 O Uani 0.2397(13) -0.1684(9) 0.1748(10) 1.000 0.083(7) . .
N2 N Uani 0.1965(16) -0.1258(11) 0.1195(10) 1.000 0.071(7) . .
C43 C Uani 0.0924(19) -0.0067(15) 0.0875(13) 1.000 0.077(8) . .
C44 C Uani 0.2486(18) -0.1545(13) 0.2904(14) 1.000 0.077(9) . .
C45 C Uani 0.2141(16) -0.1222(12) 0.2273(11) 1.000 0.061(6) . .
C46 C Uani 0.1527(13) -0.0546(11) 0.2059(10) 1.000 0.053(5) . .
C47 C Uani 0.1421(16) -0.0561(12) 0.1357(12) 1.000 0.065(7) . .
C48 C Uani 0.223(3) -0.166(2) 0.0603(16) 1.000 0.118(14) . .
C49 C Uani 0.3024(14) 0.0998(10) 0.1862(9) 1.000 0.050(5) . .
C50 C Uani 0.2883(16) 0.1506(12) 0.1345(10) 1.000 0.060(7) . .
C51 C Uani 0.3327(17) 0.1350(14) 0.0762(12) 1.000 0.069(7) . .
C52 C Uani 0.3969(14) 0.0690(11) 0.0760(10) 1.000 0.054(6) . .
C53 C Uani 0.4141(15) 0.0162(13) 0.1299(11) 1.000 0.063(7) . .
C54 C Uani 0.3661(15) 0.0328(12) 0.1865(11) 1.000 0.060(7) . .
C55 C Uani 0.2012(15) 0.2303(10) 0.2500(10) 1.000 0.049(6) . .
C56 C Uani 0.1148(16) 0.2456(11) 0.2079(10) 1.000 0.056(6) . .
C57 C Uani 0.0850(16) 0.3298(12) 0.1990(12) 1.000 0.063(7) . .
C58 C Uani 0.1457(18) 0.3972(11) 0.2381(12) 1.000 0.064(7) . .
C59 C Uani 0.226(2) 0.3788(11) 0.2779(13) 1.000 0.072(9) . .
C60 C Uani 0.2607(18) 0.2938(11) 0.2881(11) 1.000 0.059(7) . .
C61 C Uani 0.3411(15) 0.1123(12) 0.3284(10) 1.000 0.056(6) . .
C62 C Uani 0.4368(19) 0.1458(14) 0.3280(12) 1.000 0.075(8) . .
C63 C Uani 0.5105(16) 0.1433(16) 0.3794(12) 1.000 0.074(8) . .
C64 C Uani 0.4947(18) 0.0984(17) 0.4353(15) 1.000 0.093(10) . .
C65 C Uani 0.407(2) 0.066(2) 0.4373(14) 1.000 0.099(11) . .
C66 C Uani 0.3232(15) 0.0695(12) 0.3828(11) 1.000 0.063(7) . .
C67 C Uani -0.0202(15) -0.1701(11) 0.2532(10) 1.000 0.054(6) . .
C68 C Uani -0.0108(16) -0.2050(11) 0.1907(10) 1.000 0.056(6) . .
C69 C Uani 0.0161(16) -0.2884(11) 0.1827(11) 1.000 0.057(6) . .
C70 C Uani 0.0346(17) -0.3420(12) 0.2333(13) 1.000 0.070(8) . .
C71 C Uani 0.0239(17) -0.3091(13) 0.2977(12) 1.000 0.066(7) . .
C72 C Uani -0.0034(17) -0.2234(11) 0.3078(11) 1.000 0.058(6) . .
C73 C Uani -0.0986(13) -0.0527(10) 0.3374(9) 1.000 0.049(5) . .
C74 C Uani -0.0391(17) -0.0623(12) 0.4007(10) 1.000 0.061(6) . .
C75 C Uani -0.0831(18) -0.0654(13) 0.4588(10) 1.000 0.066(7) . .
C76 C Uani -0.1869(19) -0.0561(15) 0.4538(12) 1.000 0.077(8) . .
C77 C Uani -0.251(2) -0.0451(14) 0.3895(12) 1.000 0.075(8) . .
C78 C Uani -0.2068(13) -0.0466(11) 0.3339(10) 1.000 0.054(6) . .
C79 C Uani -0.1339(13) -0.0296(10) 0.1960(9) 1.000 0.048(5) . .
C80 C Uani -0.1304(15) 0.0536(11) 0.1739(9) 1.000 0.050(6) . .
C81 C Uani -0.2005(15) 0.0805(12) 0.1237(10) 1.000 0.060(6) . .
C82 C Uani -0.280(2) 0.0243(16) 0.0949(13) 1.000 0.078(9) . .
C83 C Uani -0.2861(17) -0.0591(14) 0.1133(11) 1.000 0.066(7) . .
C84 C Uani -0.2136(14) -0.0851(11) 0.1662(9) 1.000 0.052(5) . .
F1 F Uani -0.0013(12) 0.2035(11) 0.0562(7) 1.000 0.097(6) . .
F2 F Uani 0.1291(12) 0.2813(10) 0.0366(8) 1.000 0.095(6) . .
F3 F Uani -0.0189(14) 0.2959(12) -0.0276(8) 1.000 0.111(7) . .
F4 F Uani 0.0768(14) 0.1752(10) -0.0330(8) 1.000 0.101(7) . .
B1 B Uani 0.044(2) 0.2384(15) 0.0093(14) 1.000 0.066(8) . .
F5 F Uani 0.5054(13) 0.3011(11) 0.0530(9) 1.000 0.105(7) . .
F6 F Uani 0.6290(12) 0.2179(9) 0.0365(7) 1.000 0.092(6) . .
F7 F Uani 0.5761(15) 0.3147(11) -0.0345(8) 1.000 0.110(7) . .
F8 F Uani 0.4789(14) 0.1992(12) -0.0306(8) 1.000 0.117(8) . .
B2 B Uani 0.545(2) 0.260(2) 0.0084(15) 1.000 0.080(10) . .
O3 O Uani 0.2869(9) 0.3975(6) 0.4632(5) 1.000 0.0427(16) . .
O4 O Uani 0.7759(9) 0.1613(6) 0.5302(5) 1.000 0.0427(16) . .
O5 O Uani 0.0773(9) 0.7194(6) 0.5043(5) 1.000 0.0427(16) . .
O6 O Uani 0.3080(9) 0.2516(6) 0.5426(5) 1.000 0.0427(16) . .
H1A H Uiso 0.78700 0.74030 0.28160 1.000 0.1220 calc R
H1B H Uiso 0.78410 0.65060 0.31460 1.000 0.1220 calc R
H1C H Uiso 0.68610 0.70880 0.30600 1.000 0.1220 calc R
H2A H Uiso 0.51260 0.51880 0.08100 1.000 0.1260 calc R
H2B H Uiso 0.60780 0.45750 0.08920 1.000 0.1260 calc R
H2C H Uiso 0.59820 0.52950 0.03620 1.000 0.1260 calc R
H6A H Uiso 0.75570 0.72470 0.06450 1.000 0.1440 calc R
H6B H Uiso 0.65410 0.68110 0.02440 1.000 0.1440 calc R
H6C H Uiso 0.75660 0.62870 0.03640 1.000 0.1440 calc R
H8 H Uiso 0.76050 0.52800 0.36610 1.000 0.0830 calc R
H9 H Uiso 0.89480 0.56320 0.45070 1.000 0.0980 calc R
H10 H Uiso 1.05180 0.51300 0.44980 1.000 0.0930 calc R
H11 H Uiso 1.08190 0.40860 0.36700 1.000 0.1230 calc R
H12 H Uiso 0.95000 0.37380 0.28210 1.000 0.0940 calc R
H14 H Uiso 0.87250 0.53440 0.20870 1.000 0.0780 calc R
H15 H Uiso 0.95770 0.54750 0.11720 1.000 0.0840 calc R
H16 H Uiso 0.92900 0.44160 0.03070 1.000 0.0830 calc R
H17 H Uiso 0.81850 0.33060 0.03550 1.000 0.0840 calc R
H18 H Uiso 0.73830 0.31320 0.12890 1.000 0.0910 calc R
H20 H Uiso 0.83200 0.26350 0.31680 1.000 0.0780 calc R
H21 H Uiso 0.78070 0.12060 0.31620 1.000 0.1110 calc R
H22 H Uiso 0.63500 0.06910 0.24300 1.000 0.1080 calc R
H23 H Uiso 0.53420 0.16520 0.17320 1.000 0.0970 calc R
H24 H Uiso 0.58120 0.30870 0.17940 1.000 0.0980 calc R
H26 H Uiso 0.48720 0.73130 0.35200 1.000 0.0880 calc R
H27 H Uiso 0.53770 0.87110 0.34290 1.000 0.0950 calc R
H28 H Uiso 0.56120 0.91970 0.24040 1.000 0.0970 calc R
H29 H Uiso 0.51350 0.82820 0.14440 1.000 0.0950 calc R
H30 H Uiso 0.47130 0.68820 0.15660 1.000 0.0800 calc R
H32 H Uiso 0.41700 0.42780 0.19000 1.000 0.0850 calc R
H33 H Uiso 0.29630 0.37590 0.10670 1.000 0.1090 calc R
H34 H Uiso 0.16840 0.46070 0.05910 1.000 0.0940 calc R
H35 H Uiso 0.16140 0.60600 0.09300 1.000 0.0950 calc R
H36 H Uiso 0.27450 0.65440 0.18550 1.000 0.0920 calc R
H38 H Uiso 0.53930 0.57260 0.40660 1.000 0.0890 calc R
H39 H Uiso 0.47160 0.59080 0.50240 1.000 0.0890 calc R
H40 H Uiso 0.30610 0.60980 0.49950 1.000 0.0990 calc R
H41 H Uiso 0.19600 0.62150 0.39910 1.000 0.1060 calc R
H42 H Uiso 0.25630 0.59900 0.29950 1.000 0.0960 calc R
H43A H Uiso 0.10350 -0.02890 0.04410 1.000 0.1150 calc R
H43B H Uiso 0.11870 0.05170 0.09480 1.000 0.1150 calc R
H43C H Uiso 0.01970 -0.00770 0.08910 1.000 0.1150 calc R
H44A H Uiso 0.29140 -0.20360 0.28570 1.000 0.1150 calc R
H44B H Uiso 0.19030 -0.17170 0.31010 1.000 0.1150 calc R
H44C H Uiso 0.28810 -0.11040 0.31890 1.000 0.1150 calc R
H48A H Uiso 0.26380 -0.21580 0.07180 1.000 0.1780 calc R
H48B H Uiso 0.26290 -0.12550 0.03930 1.000 0.1780 calc R
H48C H Uiso 0.16150 -0.18250 0.02960 1.000 0.1780 calc R
H50 H Uiso 0.24710 0.19900 0.13660 1.000 0.0900 calc R
H51 H Uiso 0.31770 0.16960 0.03920 1.000 0.1030 calc R
H52 H Uiso 0.43030 0.05850 0.03940 1.000 0.0810 calc R
H53 H Uiso 0.45770 -0.03080 0.12900 1.000 0.0950 calc R
H54 H Uiso 0.37840 -0.00220 0.22340 1.000 0.0900 calc R
H56 H Uiso 0.07520 0.20020 0.18480 1.000 0.0830 calc R
H57 H Uiso 0.02660 0.34270 0.16820 1.000 0.0940 calc R
H58 H Uiso 0.12580 0.45460 0.23390 1.000 0.0970 calc R
H59 H Uiso 0.26400 0.42400 0.30240 1.000 0.1080 calc R
H60 H Uiso 0.32000 0.28170 0.31830 1.000 0.0880 calc R
H62 H Uiso 0.45010 0.17160 0.28940 1.000 0.1120 calc R
H63 H Uiso 0.57360 0.17120 0.37900 1.000 0.1110 calc R
H64 H Uiso 0.54870 0.09240 0.47100 1.000 0.1370 calc R
H65 H Uiso 0.39680 0.03890 0.47590 1.000 0.1490 calc R
H66 H Uiso 0.25920 0.04380 0.38440 1.000 0.0950 calc R
H68 H Uiso -0.02300 -0.17070 0.15340 1.000 0.0840 calc R
H69 H Uiso 0.02200 -0.30950 0.13970 1.000 0.0860 calc R
H70 H Uiso 0.05380 -0.39890 0.22620 1.000 0.1040 calc R
H71 H Uiso 0.03520 -0.34510 0.33400 1.000 0.0990 calc R
H72 H Uiso -0.01030 -0.20200 0.35060 1.000 0.0860 calc R
H74 H Uiso 0.03230 -0.06680 0.40420 1.000 0.0910 calc R
H75 H Uiso -0.04210 -0.07370 0.50030 1.000 0.0990 calc R
H76 H Uiso -0.21700 -0.05680 0.49240 1.000 0.1150 calc R
H77 H Uiso -0.32180 -0.03700 0.38640 1.000 0.1130 calc R
H78 H Uiso -0.24860 -0.04360 0.29190 1.000 0.0800 calc R
H80 H Uiso -0.07800 0.09160 0.19460 1.000 0.0750 calc R
H81 H Uiso -0.19620 0.13610 0.10830 1.000 0.0890 calc R
H82 H Uiso -0.33120 0.04420 0.06170 1.000 0.1160 calc R
H83 H Uiso -0.33720 -0.09710 0.09100 1.000 0.0990 calc R
H84 H Uiso -0.21830 -0.14040 0.18200 1.000 0.0780 calc R

loop_
_atom_type_symbol
_atom_type_description
_atom_type_scat_dispersion_real
_atom_type_scat_dispersion_imag
_atom_type_scat_source
C C 0.0033 0.0016 'International Tables Vol C Tables 4.2.6.8 and 6.1.1.4'
H H 0.0000 0.0000 'International Tables Vol C Tables 4.2.6.8 and 6.1.1.4'
B B 0.0013 0.0007 'International Tables Vol C Tables 4.2.6.8 and 6.1.1.4'
F F 0.0171 0.0103 'International Tables Vol C Tables 4.2.6.8 and 6.1.1.4'
I I -0.4742 1.8119 'International Tables Vol C Tables 4.2.6.8 and 6.1.1.4'
N N 0.0061 0.0033 'International Tables Vol C Tables 4.2.6.8 and 6.1.1.4'
O O 0.0106 0.0060 'International Tables Vol C Tables 4.2.6.8 and 6.1.1.4'
P P 0.1023 0.0942 'International Tables Vol C Tables 4.2.6.8 and 6.1.1.4'
Pd Pd -0.9988 1.0072 'International Tables Vol C Tables 4.2.6.8 and 6.1.1.4'

loop_
_geom_angle_atom_site_label_1
_geom_angle_atom_site_label_2
_geom_angle_atom_site_label_3
_geom_angle
_geom_angle_publ_flag
I1 Pd1 P1 89.48(12) yes
I1 Pd1 P2 93.24(13) yes
I1 Pd1 C4 176.1(6) yes
P1 Pd1 P2 176.66(16) yes
P1 Pd1 C4 88.1(5) yes
P2 Pd1 C4 89.3(5) yes
P4 Pd2 C46 88.7(5) yes
I2 Pd2 C46 175.7(6) yes
I2 Pd2 P3 89.79(14) yes
I2 Pd2 P4 93.42(12) yes
P3 Pd2 P4 174.61(19) yes
P3 Pd2 C46 88.4(5) yes
Pd1 P1 C13 119.5(6) yes
Pd1 P1 C7 109.0(6) yes
C7 P1 C19 110.7(9) yes
Pd1 P1 C19 111.8(7) yes
C7 P1 C13 102.4(8) yes
C13 P1 C19 102.9(9) yes
Pd1 P2 C37 117.3(6) yes
Pd1 P2 C25 115.1(7) yes
Pd1 P2 C31 107.4(7) yes
C25 P2 C37 101.6(10) yes
C31 P2 C37 108.6(10) yes
C25 P2 C31 106.3(10) yes
Pd2 P3 C49 117.8(6) yes
Pd2 P3 C55 111.6(7) yes
C55 P3 C61 108.4(9) yes
Pd2 P3 C61 111.5(7) yes
C49 P3 C55 103.0(9) yes
C49 P3 C61 103.6(9) yes
Pd2 P4 C67 115.4(7) yes
Pd2 P4 C73 116.5(6) yes
Pd2 P4 C79 106.7(6) yes
C73 P4 C79 108.4(9) yes
C67 P4 C73 103.4(8) yes
C67 P4 C79 105.7(9) yes
N1 O1 C5 104.3(14) yes
N2 O2 C45 104.9(16) yes
O1 N1 C6 113.8(17) yes
C3 N1 C6 136.3(19) yes
O1 N1 C3 109.6(16) yes
C47 N2 C48 137(2) yes
O2 N2 C47 112.3(19) yes
O2 N2 C48 110(2) yes
N1 C3 C2 120.3(19) yes
N1 C3 C4 111.3(18) yes
C2 C3 C4 128.3(19) no
Pd1 C4 C3 131.5(14) yes
Pd1 C4 C5 126.5(15) yes
C3 C4 C5 101.8(17) no
O1 C5 C1 114.8(17) yes
O1 C5 C4 112.9(18) yes
C1 C5 C4 132.3(19) no
C8 C7 C12 118.1(17) no
P1 C7 C8 119.6(14) yes
P1 C7 C12 121.7(14) yes
C7 C8 C9 118.4(18) no
C8 C9 C10 122(2) no
C9 C10 C11 121.1(19) no
C10 C11 C12 116.9(19) no
C7 C12 C11 122.9(19) no
P1 C13 C14 119.7(13) yes
P1 C13 C18 121.4(13) yes
C14 C13 C18 118.9(17) no
C13 C14 C15 121.7(16) no
C14 C15 C16 118.0(17) no
C15 C16 C17 120.1(18) no
C16 C17 C18 122.4(17) no
C13 C18 C17 118.9(17) no
C20 C19 C24 120.3(16) no
P1 C19 C20 120.8(15) yes
P1 C19 C24 118.8(15) yes
C19 C20 C21 118.6(19) no
C20 C21 C22 121(2) no
C21 C22 C23 119.9(18) no
C22 C23 C24 119(2) no
C19 C24 C23 122(2) no
P2 C25 C26 121.6(17) yes
P2 C25 C30 120.8(16) yes
C26 C25 C30 117.6(17) no
C25 C26 C27 122(2) no
C26 C27 C28 120(2) no
C27 C28 C29 118.6(18) no
C28 C29 C30 119(2) no
C25 C30 C29 121.9(18) no
P2 C31 C36 126.2(15) yes
C32 C31 C36 115.1(18) no
P2 C31 C32 118.7(15) yes
C31 C32 C33 122.5(19) no
C32 C33 C34 120(2) no
C33 C34 C35 122(2) no
C34 C35 C36 116.5(19) no
C31 C36 C35 123.5(19) no
C38 C37 C42 116.4(18) no
P2 C37 C38 121.9(16) yes
P2 C37 C42 121.3(15) yes
C37 C38 C39 121.1(19) no
C38 C39 C40 122(2) no
C39 C40 C41 121(2) no
C40 C41 C42 120(2) no
C37 C42 C41 120(2) no
H1B C1 H1C 109.00 no
C5 C1 H1B 109.00 no
C5 C1 H1A 110.00 no
H1A C1 H1C 109.00 no
C5 C1 H1C 109.00 no
H1A C1 H1B 109.00 no
C3 C2 H2B 109.00 no
C3 C2 H2A 110.00 no
C3 C2 H2C 109.00 no
H2A C2 H2B 110.00 no
H2A C2 H2C 110.00 no
H2B C2 H2C 109.00 no
N1 C6 H6A 109.00 no
N1 C6 H6B 110.00 no
N1 C6 H6C 109.00 no
H6A C6 H6B 110.00 no
H6A C6 H6C 109.00 no
H6B C6 H6C 110.00 no
C9 C8 H8 121.00 no
C7 C8 H8 121.00 no
C10 C9 H9 119.00 no
C8 C9 H9 119.00 no
C9 C10 H10 119.00 no
C11 C10 H10 119.00 no
C10 C11 H11 122.00 no
C12 C11 H11 121.00 no
C11 C12 H12 119.00 no
C7 C12 H12 119.00 no
C15 C14 H14 119.00 no
C13 C14 H14 119.00 no
C14 C15 H15 121.00 no
C16 C15 H15 121.00 no
C15 C16 H16 120.00 no
C17 C16 H16 120.00 no
C16 C17 H17 119.00 no
C18 C17 H17 119.00 no
C17 C18 H18 120.00 no
C13 C18 H18 121.00 no
C21 C20 H20 121.00 no
C19 C20 H20 121.00 no
C20 C21 H21 120.00 no
C22 C21 H21 119.00 no
C21 C22 H22 120.00 no
C23 C22 H22 120.00 no
C22 C23 H23 121.00 no
C24 C23 H23 121.00 no
C19 C24 H24 119.00 no
C23 C24 H24 119.00 no
C25 C26 H26 119.00 no
C27 C26 H26 119.00 no
C28 C27 H27 120.00 no
C26 C27 H27 120.00 no
C27 C28 H28 121.00 no
C29 C28 H28 121.00 no
C28 C29 H29 120.00 no
C30 C29 H29 120.00 no
C29 C30 H30 119.00 no
C25 C30 H30 119.00 no
C31 C32 H32 119.00 no
C33 C32 H32 119.00 no
C34 C33 H33 119.00 no
C32 C33 H33 120.00 no
C35 C34 H34 119.00 no
C33 C34 H34 119.00 no
C34 C35 H35 122.00 no
C36 C35 H35 122.00 no
C35 C36 H36 118.00 no
C31 C36 H36 118.00 no
C37 C38 H38 119.00 no
C39 C38 H38 120.00 no
C38 C39 H39 119.00 no
C40 C39 H39 119.00 no
C39 C40 H40 119.00 no
C41 C40 H40 119.00 no
C40 C41 H41 120.00 no
C42 C41 H41 120.00 no
C37 C42 H42 120.00 no
C41 C42 H42 120.00 no
O2 C45 C44 115.6(18) yes
O2 C45 C46 111.0(19) yes
C44 C45 C46 133(2) no
Pd2 C46 C45 123.9(15) yes
Pd2 C46 C47 128.9(14) yes
C45 C46 C47 107.0(17) no
N2 C47 C43 121(2) yes
N2 C47 C46 104.8(18) yes
C43 C47 C46 134(2) no
P3 C49 C50 121.4(14) yes
P3 C49 C54 118.6(14) yes
C50 C49 C54 120.0(19) no
C49 C50 C51 123.1(19) no
C50 C51 C52 118(2) no
C51 C52 C53 120.2(19) no
C52 C53 C54 120.4(18) no
C49 C54 C53 118.7(19) no
P3 C55 C56 116.7(14) yes
P3 C55 C60 119.6(15) yes
C56 C55 C60 123.7(16) no
C55 C56 C57 118.8(18) no
C56 C57 C58 119(2) no
C57 C58 C59 119.8(17) no
C58 C59 C60 124(2) no
C55 C60 C59 115(2) no
P3 C61 C62 121.8(16) yes
P3 C61 C66 119.1(15) yes
C62 C61 C66 119(2) no
C61 C62 C63 122(2) no
C62 C63 C64 120(2) no
C63 C64 C65 120(3) no
C64 C65 C66 123(3) no
C61 C66 C65 117(2) no
P4 C67 C68 121.0(14) yes
P4 C67 C72 120.5(15) yes
C68 C67 C72 118.3(16) no
C67 C68 C69 120.9(18) no
C68 C69 C70 123(2) no
C69 C70 C71 117.4(18) no
C70 C71 C72 121(2) no
C67 C72 C71 119(2) no
P4 C73 C74 120.2(14) yes
P4 C73 C78 122.2(14) yes
C74 C73 C78 117.4(17) no
C73 C74 C75 122(2) no
C74 C75 C76 119(2) no
C75 C76 C77 121(2) no
C76 C77 C78 119(2) no
C73 C78 C77 121.8(19) no
P4 C79 C80 118.1(13) yes
P4 C79 C84 122.8(13) yes
C80 C79 C84 119.0(16) no
C79 C80 C81 121.4(17) no
C80 C81 C82 118.8(19) no
C81 C82 C83 123(2) no
C82 C83 C84 118(2) no
C79 C84 C83 120.6(17) no
C47 C43 H43A 109.00 no
C47 C43 H43B 109.00 no
C47 C43 H43C 110.00 no
H43A C43 H43B 109.00 no
H43A C43 H43C 109.00 no
H43B C43 H43C 110.00 no
C45 C44 H44A 109.00 no
C45 C44 H44B 109.00 no
C45 C44 H44C 109.00 no
H44A C44 H44B 110.00 no
H44A C44 H44C 109.00 no
H44B C44 H44C 110.00 no
N2 C48 H48A 110.00 no
N2 C48 H48B 109.00 no
N2 C48 H48C 110.00 no
H48A C48 H48B 109.00 no
H48A C48 H48C 110.00 no
H48B C48 H48C 109.00 no
C49 C50 H50 119.00 no
C51 C50 H50 118.00 no
C50 C51 H51 121.00 no
C52 C51 H51 121.00 no
C51 C52 H52 120.00 no
C53 C52 H52 120.00 no
C52 C53 H53 120.00 no
C54 C53 H53 120.00 no
C49 C54 H54 121.00 no
C53 C54 H54 121.00 no
C55 C56 H56 121.00 no
C57 C56 H56 121.00 no
C56 C57 H57 121.00 no
C58 C57 H57 121.00 no
C57 C58 H58 120.00 no
C59 C58 H58 120.00 no
C58 C59 H59 118.00 no
C60 C59 H59 118.00 no
C55 C60 H60 122.00 no
C59 C60 H60 122.00 no
C61 C62 H62 119.00 no
C63 C62 H62 119.00 no
C62 C63 H63 120.00 no
C64 C63 H63 120.00 no
C63 C64 H64 120.00 no
C65 C64 H64 120.00 no
C64 C65 H65 119.00 no
C66 C65 H65 119.00 no
C61 C66 H66 122.00 no
C65 C66 H66 122.00 no
C67 C68 H68 120.00 no
C69 C68 H68 120.00 no
C68 C69 H69 118.00 no
C70 C69 H69 118.00 no
C69 C70 H70 121.00 no
C71 C70 H70 121.00 no
C70 C71 H71 120.00 no
C72 C71 H71 120.00 no
C67 C72 H72 120.00 no
C71 C72 H72 120.00 no
C73 C74 H74 119.00 no
C75 C74 H74 119.00 no
C74 C75 H75 121.00 no
C76 C75 H75 121.00 no
C75 C76 H76 120.00 no
C77 C76 H76 120.00 no
C76 C77 H77 121.00 no
C78 C77 H77 121.00 no
C73 C78 H78 119.00 no
C77 C78 H78 119.00 no
C79 C80 H80 119.00 no
C81 C80 H80 119.00 no
C80 C81 H81 121.00 no
C82 C81 H81 121.00 no
C81 C82 H82 119.00 no
C83 C82 H82 119.00 no
C82 C83 H83 121.00 no
C84 C83 H83 121.00 no
C79 C84 H84 120.00 no
C83 C84 H84 120.00 no
F1 B1 F2 111(2) yes
F1 B1 F3 112(2) yes
F1 B1 F4 111.4(19) yes
F2 B1 F3 107.0(19) yes
F2 B1 F4 105(2) yes
F3 B1 F4 110(2) yes
F5 B2 F6 111(2) yes
F5 B2 F7 111(3) yes
F5 B2 F8 115(2) yes
F6 B2 F7 107(2) yes
F6 B2 F8 107(2) yes
F7 B2 F8 107(2) yes

loop_
_geom_bond_atom_site_label_1
_geom_bond_atom_site_label_2
_geom_bond_distance
_geom_bond_publ_flag
I1 Pd1 2.6465(18) yes
I2 Pd2 2.6533(18) yes
Pd1 P2 2.340(5) yes
Pd1 C4 2.036(19) yes
Pd1 P1 2.330(4) yes
Pd2 C46 2.008(19) yes
Pd2 P3 2.336(5) yes
Pd2 P4 2.347(5) yes
P1 C13 1.820(18) yes
P1 C19 1.795(18) yes
P1 C7 1.806(19) yes
P2 C25 1.813(18) yes
P2 C31 1.79(2) yes
P2 C37 1.780(19) yes
P3 C61 1.84(2) yes
P3 C49 1.830(19) yes
P3 C55 1.838(17) yes
P4 C79 1.807(18) yes
P4 C67 1.811(18) yes
P4 C73 1.778(19) yes
F1 B1 1.36(3) yes
F2 B1 1.35(3) yes
F3 B1 1.40(3) yes
F4 B1 1.42(3) yes
F5 B2 1.29(3) yes
F6 B2 1.37(3) yes
F7 B2 1.37(4) yes
F8 B2 1.42(4) yes
O1 C5 1.34(3) yes
O1 N1 1.40(2) yes
O2 C45 1.37(3) yes
O2 N2 1.39(3) yes
N1 C3 1.27(3) yes
N1 C6 1.43(4) yes
N2 C48 1.45(4) yes
N2 C47 1.39(3) yes
C1 C5 1.44(3) no
C2 C3 1.56(3) no
C3 C4 1.41(3) no
C4 C5 1.37(3) no
C7 C8 1.43(3) no
C7 C12 1.40(3) no
C8 C9 1.38(3) no
C9 C10 1.33(3) no
C10 C11 1.44(3) no
C11 C12 1.36(3) no
C13 C14 1.43(2) no
C13 C18 1.38(3) no
C14 C15 1.42(3) no
C15 C16 1.41(3) no
C16 C17 1.36(3) no
C17 C18 1.44(3) no
C19 C20 1.46(3) no
C19 C24 1.38(3) no
C20 C21 1.39(3) no
C21 C22 1.42(4) no
C22 C23 1.44(3) no
C23 C24 1.39(3) no
C25 C30 1.41(3) no
C25 C26 1.36(3) no
C26 C27 1.39(3) no
C27 C28 1.38(3) no
C28 C29 1.43(3) no
C29 C30 1.37(3) no
C31 C32 1.43(3) no
C31 C36 1.43(3) no
C32 C33 1.33(3) no
C33 C34 1.37(3) no
C34 C35 1.42(3) no
C35 C36 1.37(3) no
C37 C42 1.42(3) no
C37 C38 1.42(3) no
C38 C39 1.38(3) no
C39 C40 1.30(3) no
C40 C41 1.40(3) no
C41 C42 1.39(3) no
C1 H1B 0.9800 no
C1 H1A 0.9800 no
C1 H1C 0.9800 no
C2 H2C 0.9800 no
C2 H2A 0.9800 no
C2 H2B 0.9800 no
C6 H6B 0.9800 no
C6 H6C 0.9800 no
C6 H6A 0.9800 no
C8 H8 0.9500 no
C9 H9 0.9500 no
C10 H10 0.9500 no
C11 H11 0.9500 no
C12 H12 0.9500 no
C14 H14 0.9500 no
C15 H15 0.9500 no
C16 H16 0.9500 no
C17 H17 0.9500 no
C18 H18 0.9500 no
C20 H20 0.9500 no
C21 H21 0.9500 no
C22 H22 0.9500 no
C23 H23 0.9500 no
C24 H24 0.9500 no
C26 H26 0.9500 no
C27 H27 0.9500 no
C28 H28 0.9500 no
C29 H29 0.9500 no
C30 H30 0.9500 no
C32 H32 0.9500 no
C33 H33 0.9500 no
C34 H34 0.9500 no
C35 H35 0.9500 no
C36 H36 0.9500 no
C38 H38 0.9500 no
C39 H39 0.9500 no
C40 H40 0.9500 no
C41 H41 0.9500 no
C42 H42 0.9500 no
C43 C47 1.38(3) no
C44 C45 1.42(3) no
C45 C46 1.40(3) no
C46 C47 1.43(3) no
C49 C50 1.35(3) no
C49 C54 1.37(3) no
C50 C51 1.44(3) no
C51 C52 1.36(3) no
C52 C53 1.41(3) no
C53 C54 1.44(3) no
C55 C60 1.40(3) no
C55 C56 1.35(3) no
C56 C57 1.40(3) no
C57 C58 1.46(3) no
C58 C59 1.28(4) no
C59 C60 1.44(3) no
C61 C66 1.39(3) no
C61 C62 1.38(3) no
C62 C63 1.32(3) no
C63 C64 1.42(4) no
C64 C65 1.28(4) no
C65 C66 1.45(4) no
C67 C68 1.40(3) no
C67 C72 1.42(3) no
C68 C69 1.38(3) no
C69 C70 1.36(3) no
C70 C71 1.43(3) no
C71 C72 1.42(3) no
C73 C74 1.42(3) no
C73 C78 1.44(3) no
C74 C75 1.42(3) no
C75 C76 1.39(4) no
C76 C77 1.47(3) no
C77 C78 1.37(3) no
C79 C80 1.41(2) no
C79 C84 1.41(3) no
C80 C81 1.36(3) no
C81 C82 1.41(3) no
C82 C83 1.39(3) no
C83 C84 1.41(3) no
C43 H43B 0.9800 no
C43 H43C 0.9800 no
C43 H43A 0.9800 no
C44 H44A 0.9800 no
C44 H44B 0.9800 no
C44 H44C 0.9800 no
C48 H48A 0.9800 no
C48 H48B 0.9900 no
C48 H48C 0.9800 no
C50 H50 0.9500 no
C51 H51 0.9500 no
C52 H52 0.9500 no
C53 H53 0.9500 no
C54 H54 0.9500 no
C56 H56 0.9500 no
C57 H57 0.9500 no
C58 H58 0.9500 no
C59 H59 0.9500 no
C60 H60 0.9500 no
C62 H62 0.9500 no
C63 H63 0.9500 no
C64 H64 0.9500 no
C65 H65 0.9500 no
C66 H66 0.9500 no
C68 H68 0.9500 no
C69 H69 0.9500 no
C70 H70 0.9500 no
C71 H71 0.9500 no
C72 H72 0.9500 no
C74 H74 0.9500 no
C75 H75 0.9500 no
C76 H76 0.9500 no
C77 H77 0.9500 no
C78 H78 0.9500 no
C80 H80 0.9500 no
C81 H81 0.9500 no
C82 H82 0.9500 no
C83 H83 0.9500 no
C84 H84 0.9500 no

loop_
_geom_contact_atom_site_label_1
_geom_contact_atom_site_label_2
_geom_contact_distance
_geom_contact_site_symmetry_2
_geom_contact_publ_flag
I1 P1 3.510(4) . no
I1 P2 3.630(5) . no
I1 C19 3.42(2) . no
I1 C24 3.62(2) . no
I1 C37 3.618(18) . no
I1 C38 3.474(19) . no
I2 C55 3.54(2) . no
I2 C56 3.73(2) . no
I2 C66 3.86(2) . no
I2 C73 3.580(16) . no
I2 C74 3.62(2) . no
I2 P3 3.529(6) . no
I2 P4 3.646(5) . no
I1 H38 3.1500 . no
I1 H60 3.3700 . no
I1 H39 3.2000 2_666 no
I2 H75 3.2400 2_556 no
I2 H66 3.2500 . no
Pd1 H32 2.8000 . no
Pd1 H8 2.8100 . no
Pd2 H66 2.9300 . no
Pd2 H80 2.8000 . no
P1 I1 3.510(4) . no
P1 C4 3.043(18) . no
P2 C4 3.08(2) . no
P2 I1 3.630(5) . no
P3 C46 3.039(18) . no
P3 I2 3.529(6) . no
P4 I2 3.646(5) . no
P4 C46 3.053(19) . no
F1 C56 3.28(2) . no
F2 C6 3.14(3) 2_665 no
F3 C17 3.29(3) 1_455 no
F3 C69 3.20(3) 2_555 no
F3 C48 3.36(4) 2_555 no
F3 C16 3.26(3) 1_455 no
F4 C68 3.27(3) 2_555 no
F5 C24 3.34(3) . no
F6 C18 3.32(2) . no
F6 C48 3.13(4) 2_655 no
F7 C30 3.29(2) 2_665 no
F8 C51 3.36(3) . no
F8 C6 3.32(3) 2_665 no
F8 C29 3.24(3) 2_665 no
F1 H48C 2.5500 2_555 no
F1 H56 2.6800 . no
F2 H6A 2.7900 2_665 no
F2 H50 2.7600 . no
F2 H33 2.8300 . no
F2 H6C 2.7400 2_665 no
F3 H16 2.7000 1_455 no
F3 H35 2.6900 2_565 no
F3 H17 2.7700 1_455 no
F3 H69 2.3200 2_555 no
F3 H48C 2.6000 2_555 no
F4 H68 2.4600 2_555 no
F5 H24 2.6300 . no
F5 H2B 2.8200 . no
F5 H6B 2.4700 2_665 no
F6 H82 2.8500 1_655 no
F6 H48B 2.7000 2_655 no
F6 H18 2.6100 . no
F6 H48A 2.8500 2_655 no
F7 H30 2.4900 2_665 no
F7 H48A 2.8600 2_655 no
F8 H52 2.8300 . no
F8 H29 2.3800 2_665 no
F8 H6B 2.6200 2_665 no
F8 H83 2.5900 2_555 no
F8 H51 2.8300 . no
O3 O6 2.869(14) . no
O3 C40 3.32(2) . no
O4 O5 2.902(16) 2_666 no
O5 O4 2.902(16) 2_666 no
O6 O3 2.869(14) . no
O1 H84 2.7200 1_665 no
O2 H36 2.8500 1_545 no
N1 C14 3.44(2) . no
N2 C54 3.45(3) . no
C1 C8 3.56(3) . no
C1 C72 3.57(3) 1_665 no
C1 C26 3.57(3) . no
C1 C25 3.49(3) . no
C2 C13 3.59(3) . no
C3 C30 3.50(3) . no
C3 C14 3.24(3) . no
C3 C13 3.31(3) . no
C4 P1 3.043(18) . no
C4 P2 3.08(2) . no
C4 C14 3.31(3) . no
C4 C13 3.28(2) . no
C4 C25 3.24(3) . no
C4 C30 3.19(3) . no
C5 C30 3.20(3) . no
C5 C14 3.47(3) . no
C5 C25 3.34(3) . no
C6 F8 3.32(3) 2_665 no
C6 F2 3.14(3) 2_665 no
C8 C1 3.56(3) . no
C9 C10 3.51(3) 2_766 no
C10 C10 3.44(3) 2_766 no
C10 C9 3.51(3) 2_766 no
C11 C58 3.41(3) 1_655 no
C12 C20 3.41(3) . no
C12 C58 3.46(3) 1_655 no
C12 C14 3.28(3) . no
C12 C57 3.59(3) 1_655 no
C13 C3 3.31(3) . no
C13 C2 3.59(3) . no
C14 N1 3.44(2) . no
C14 C4 3.31(3) . no
C14 C12 3.28(3) . no
C14 C3 3.24(3) . no
C14 C5 3.47(3) . no
C14 C70 3.51(3) 1_665 no
C15 C70 3.53(3) 1_665 no
C16 F3 3.26(3) 1_655 no
C17 F3 3.29(3) 1_655 no
C18 C24 3.26(3) . no
C18 F6 3.32(2) . no
C20 C12 3.41(3) . no
C21 C78 3.45(3) 1_655 no
C21 C80 3.50(3) 1_655 no
C22 C81 3.47(3) 1_655 no
C24 F5 3.34(3) . no
C24 C18 3.26(3) . no
C24 I1 3.62(2) . no
C25 C5 3.34(3) . no
C25 C1 3.49(3) . no
C26 C38 3.40(3) . no
C26 C1 3.57(3) . no
C29 F8 3.24(3) 2_665 no
C30 C3 3.50(3) . no
C30 C4 3.19(3) . no
C30 C5 3.20(3) . no
C30 F7 3.29(2) 2_665 no
C30 C36 3.34(3) . no
C32 C59 3.39(3) . no
C32 C58 3.59(3) . no
C33 C58 3.41(4) . no
C34 C58 3.59(3) . no
C36 C42 3.50(3) . no
C36 C30 3.34(3) . no
C38 C26 3.40(3) . no
C38 I1 3.474(19) . no
C40 O3 3.32(2) . no
C42 C36 3.50(3) . no
C43 C49 3.54(3) . no
C43 C50 3.58(3) . no
C44 C67 3.56(3) . no
C45 C54 3.39(3) . no
C45 C68 3.23(3) . no
C45 C67 3.35(3) . no
C46 C54 3.25(3) . no
C46 P4 3.053(19) . no
C46 C67 3.23(3) . no
C46 P3 3.039(18) . no
C46 C68 3.18(3) . no
C46 C49 3.22(2) . no
C47 C68 3.45(3) . no
C47 C54 3.29(3) . no
C47 C49 3.27(3) . no
C48 F6 3.13(4) 2_655 no
C48 F3 3.36(4) 2_555 no
C49 C47 3.27(3) . no
C49 C43 3.54(3) . no
C50 C56 3.32(3) . no
C50 C43 3.58(3) . no
C51 F8 3.36(3) . no
C54 C46 3.25(3) . no
C54 C62 3.34(3) . no
C54 C47 3.29(3) . no
C54 N2 3.45(3) . no
C54 C45 3.39(3) . no
C56 I2 3.73(2) . no
C56 F1 3.28(2) . no
C56 C50 3.32(3) . no
C57 C12 3.59(3) 1_455 no
C58 C34 3.59(3) . no
C58 C32 3.59(3) . no
C58 C33 3.41(4) . no
C58 C12 3.46(3) 1_455 no
C58 C11 3.41(3) 1_455 no
C59 C32 3.39(3) . no
C60 C62 3.37(3) . no
C62 C60 3.37(3) . no
C62 C54 3.34(3) . no
C66 I2 3.86(2) . no
C67 C44 3.56(3) . no
C67 C45 3.35(3) . no
C68 C47 3.45(3) . no
C68 C46 3.18(3) . no
C68 C45 3.23(3) . no
C68 F4 3.27(3) 2_555 no
C68 C84 3.31(3) . no
C69 F3 3.20(3) 2_555 no
C70 C15 3.53(3) 1_445 no
C70 C14 3.51(3) 1_445 no
C72 C1 3.57(3) 1_445 no
C72 C74 3.21(3) . no
C74 I2 3.62(2) . no
C74 C72 3.21(3) . no
C75 C75 3.23(3) 2_556 no
C78 C84 3.47(3) . no
C78 C21 3.45(3) 1_455 no
C80 C21 3.50(3) 1_455 no
C81 C22 3.47(3) 1_455 no
C84 C78 3.47(3) . no
C84 C68 3.31(3) . no
C1 H8 3.1000 . no
C2 H6B 3.0900 . no
C3 H30 3.0000 . no
C4 H14 3.0500 . no
C4 H30 3.0000 . no
C5 H14 2.9100 . no
C6 H2C 2.7000 . no
C7 H14 2.8400 . no
C7 H20 2.7800 . no
C8 H1B 2.6400 . no
C9 H10 2.8200 2_766 no
C10 H9 3.0500 2_766 no
C10 H10 2.9500 2_766 no
C12 H14 3.0600 . no
C12 H20 2.7100 . no
C13 H12 2.8200 . no
C13 H2B 2.9500 . no
C14 H70 3.0800 1_665 no
C14 H12 3.0500 . no
C15 H57 3.0500 1_655 no
C15 H70 3.0300 1_665 no
C16 H57 2.9500 1_655 no
C17 H57 3.0600 1_655 no
C18 H2B 2.8100 . no
C19 H18 2.6000 . no
C23 H62 2.8400 . no
C24 H18 2.5300 . no
C25 H36 2.9500 . no
C25 H1C 2.7700 . no
C26 H1C 2.6400 . no
C26 H44A 2.8200 1_565 no
C27 H1C 2.9300 . no
C28 H54 3.0100 1_565 no
C28 H53 3.0100 1_565 no
C29 H53 2.9000 1_565 no
C30 H36 3.0100 . no
C31 H30 2.8900 . no
C31 H42 2.7800 . no
C36 H42 2.7700 . no
C36 H30 2.9600 . no
C37 H26 2.5400 . no
C38 H26 2.6600 . no
C42 H59 2.8400 . no
C45 H54 2.9000 . no
C46 H68 2.9900 . no
C46 H54 3.0800 . no
C47 H68 2.9200 . no
C48 H43A 2.7000 . no
C49 H43B 2.9100 . no
C49 H62 2.8400 . no
C50 H43B 2.7300 . no
C51 H23 3.0900 . no
C52 H23 2.8500 . no
C53 H23 2.8600 . no
C54 H62 3.0500 . no
C55 H50 2.5400 . no
C56 H50 2.5800 . no
C57 H12 2.7700 1_455 no
C58 H11 2.9200 1_455 no
C58 H12 2.9400 1_455 no
C59 H11 2.9100 1_455 no
C61 H54 2.8700 . no
C61 H60 2.7100 . no
C62 H60 2.6600 . no
C66 H44C 3.0800 . no
C67 H44B 2.8700 . no
C67 H84 2.8600 . no
C67 H1A 3.0800 1_445 no
C68 H84 2.9500 . no
C69 H15 2.9100 1_445 no
C70 H14 2.8700 1_445 no
C70 H15 2.9300 1_445 no
C71 H44B 3.0700 . no
C71 H41 3.0800 1_545 no
C72 H74 3.0900 . no
C72 H44B 2.7000 . no
C72 H1A 2.8200 1_445 no
C73 H72 2.6500 . no
C74 H75 2.9600 2_556 no
C74 H72 2.4600 . no
C75 H75 2.7600 2_556 no
C77 H27 3.0900 1_445 no
C78 H21 2.6800 1_455 no
C79 H68 2.8800 . no
C79 H78 2.7100 . no
C80 H43C 3.0200 . no
C84 H78 2.7600 . no
C84 H68 2.9500 . no
B1 H48C 2.8500 2_555 no
B2 H6B 2.8200 2_665 no
H1A C67 3.0800 1_665 no
H1A C72 2.8200 1_665 no
H1B H8 2.2900 . no
H1B C8 2.6400 . no
H1C C26 2.6400 . no
H1C C25 2.7700 . no
H1C C27 2.9300 . no
H2B C18 2.8100 . no
H2B F5 2.8200 . no
H2B C13 2.9500 . no
H2C H6B 2.5300 . no
H2C C6 2.7000 . no
H6A F2 2.7900 2_665 no
H6B B2 2.8200 2_665 no
H6B C2 3.0900 . no
H6B H2C 2.5300 . no
H6B F8 2.6200 2_665 no
H6B F5 2.4700 2_665 no
H6C F2 2.7400 2_665 no
H8 H1B 2.2900 . no
H8 Pd1 2.8100 . no
H8 C1 3.1000 . no
H9 H10 2.4300 2_766 no
H9 C10 3.0500 2_766 no
H10 C10 2.9500 2_766 no
H10 H9 2.4300 2_766 no
H10 C9 2.8200 2_766 no
H11 C59 2.9100 1_655 no
H11 C58 2.9200 1_655 no
H12 C14 3.0500 . no
H12 C13 2.8200 . no
H12 C58 2.9400 1_655 no
H12 H20 2.5400 . no
H12 C57 2.7700 1_655 no
H14 C7 2.8400 . no
H14 H70 2.6000 1_665 no
H14 C4 3.0500 . no
H14 C5 2.9100 . no
H14 C70 2.8700 1_665 no
H14 C12 3.0600 . no
H15 H70 2.5000 1_665 no
H15 C69 2.9100 1_665 no
H15 C70 2.9300 1_665 no
H15 H69 2.4100 1_665 no
H16 F3 2.7000 1_655 no
H17 F3 2.7700 1_655 no
H18 C24 2.5300 . no
H18 C19 2.6000 . no
H18 H24 2.5000 . no
H18 F6 2.6100 . no
H20 C7 2.7800 . no
H20 H12 2.5400 . no
H20 C12 2.7100 . no
H21 C78 2.6800 1_655 no
H22 H78 2.5100 1_655 no
H22 H28 2.5400 1_545 no
H23 C52 2.8500 . no
H23 C51 3.0900 . no
H23 C53 2.8600 . no
H24 F5 2.6300 . no
H24 H18 2.5000 . no
H26 C38 2.6600 . no
H26 C37 2.5400 . no
H27 H77 2.3900 1_665 no
H27 C77 3.0900 1_665 no
H28 H22 2.5400 1_565 no
H29 F8 2.3800 2_665 no
H29 H53 2.3700 1_565 no
H30 C36 2.9600 . no
H30 C31 2.8900 . no
H30 F7 2.4900 2_665 no
H30 C4 3.0000 . no
H30 C3 3.0000 . no
H32 Pd1 2.8000 . no
H33 F2 2.8300 . no
H35 F3 2.6900 2_565 no
H35 H69 2.6000 1_565 no
H36 C30 3.0100 . no
H36 C25 2.9500 . no
H36 H42 2.5900 . no
H36 O2 2.8500 1_565 no
H38 I1 3.1500 . no
H39 I1 3.2000 2_666 no
H41 H71 2.4100 1_565 no
H41 C71 3.0800 1_565 no
H42 C31 2.7800 . no
H42 H36 2.5900 . no
H42 C36 2.7700 . no
H43A H48C 2.5800 . no
H43A C48 2.7000 . no
H43B C50 2.7300 . no
H43B C49 2.9100 . no
H43C C80 3.0200 . no
H44A C26 2.8200 1_545 no
H44B C67 2.8700 . no
H44B C72 2.7000 . no
H44B C71 3.0700 . no
H44C C66 3.0800 . no
H48A F7 2.8600 2_655 no
H48A F6 2.8500 2_655 no
H48B F6 2.7000 2_655 no
H48C H43A 2.5800 . no
H48C F3 2.6000 2_555 no
H48C B1 2.8500 2_555 no
H48C F1 2.5500 2_555 no
H50 C56 2.5800 . no
H50 F2 2.7600 . no
H50 C55 2.5400 . no
H51 F8 2.8300 . no
H52 F8 2.8300 . no
H53 C29 2.9000 1_545 no
H53 C28 3.0100 1_545 no
H53 H29 2.3700 1_545 no
H54 C45 2.9000 . no
H54 C28 3.0100 1_545 no
H54 C46 3.0800 . no
H54 C61 2.8700 . no
H56 F1 2.6800 . no
H57 C17 3.0600 1_455 no
H57 C15 3.0500 1_455 no
H57 C16 2.9500 1_455 no
H58 H70 2.5200 1_565 no
H59 C42 2.8400 . no
H60 I1 3.3700 . no
H60 C61 2.7100 . no
H60 C62 2.6600 . no
H60 H62 2.6000 . no
H62 C23 2.8400 . no
H62 C49 2.8400 . no
H62 C54 3.0500 . no
H62 H60 2.6000 . no
H64 H65 2.4500 2_656 no
H65 H64 2.4500 2_656 no
H66 I2 3.2500 . no
H66 Pd2 2.9300 . no
H68 C46 2.9900 . no
H68 C84 2.9500 . no
H68 C47 2.9200 . no
H68 C79 2.8800 . no
H68 F4 2.4600 2_555 no
H69 F3 2.3200 2_555 no
H69 H15 2.4100 1_445 no
H69 H35 2.6000 1_545 no
H70 H14 2.6000 1_445 no
H70 C14 3.0800 1_445 no
H70 C15 3.0300 1_445 no
H70 H15 2.5000 1_445 no
H70 H58 2.5200 1_545 no
H71 H41 2.4100 1_545 no
H72 H74 2.3800 . no
H72 C73 2.6500 . no
H72 C74 2.4600 . no
H74 H72 2.3800 . no
H74 C72 3.0900 . no
H75 C74 2.9600 2_556 no
H75 C75 2.7600 2_556 no
H75 H75 2.5800 2_556 no
H75 I2 3.2400 2_556 no
H77 H27 2.3900 1_445 no
H78 C79 2.7100 . no
H78 C84 2.7600 . no
H78 H22 2.5100 1_455 no
H80 Pd2 2.8000 . no
H82 F6 2.8500 1_455 no
H83 F8 2.5900 2_555 no
H84 C67 2.8600 . no
H84 C68 2.9500 . no
H84 O1 2.7200 1_445 no

loop_
_geom_hbond_atom_site_label_D
_geom_hbond_atom_site_label_H
_geom_hbond_atom_site_label_A
_geom_hbond_distance_DH
_geom_hbond_distance_HA
_geom_hbond_distance_DA
_geom_hbond_angle_DHA
_geom_hbond_site_symmetry_A
_geom_hbond_publ_flag
C6 H6B F5 0.9800 2.4700 3.44(3) 177.00 2_665 yes
C29 H29 F8 0.9500 2.3800 3.24(3) 150.00 2_665 yes
C30 H30 F7 0.9500 2.4900 3.29(2) 143.00 2_665 yes
C48 H48C F1 0.9800 2.5500 3.52(4) 172.00 2_555 yes
C68 H68 F4 0.9500 2.4600 3.27(3) 143.00 2_555 yes
C69 H69 F3 0.9500 2.3200 3.20(3) 153.00 2_555 yes

loop_
_geom_torsion_atom_site_label_1
_geom_torsion_atom_site_label_2
_geom_torsion_atom_site_label_3
_geom_torsion_atom_site_label_4
_geom_torsion
_geom_torsion_publ_flag
I1 Pd1 P1 C7 -84.3(6) no
C4 Pd1 P1 C7 92.6(8) no
I1 Pd1 P1 C13 158.5(6) no
C4 Pd1 P1 C13 -24.6(8) no
I1 Pd1 P1 C19 38.4(8) no
C4 Pd1 P1 C19 -144.8(10) no
I1 Pd1 P2 C25 148.2(9) no
C4 Pd1 P2 C25 -28.7(10) no
I1 Pd1 P2 C31 -93.7(7) no
C4 Pd1 P2 C31 89.4(9) no
I1 Pd1 P2 C37 28.9(7) no
C4 Pd1 P2 C37 -148.1(9) no
P1 Pd1 C4 C3 78.3(19) no
P2 Pd1 C4 C3 -99.6(19) no
P1 Pd1 C4 C5 -95.2(17) no
P2 Pd1 C4 C5 86.9(17) no
P3 Pd2 C46 C47 -79.7(17) no
C46 Pd2 P4 C67 29.4(9) no
P4 Pd2 C46 C47 95.8(17) no
I2 Pd2 P3 C61 76.6(7) no
C46 Pd2 P3 C61 -99.5(9) no
I2 Pd2 P4 C67 -146.9(7) no
I2 Pd2 P4 C73 -25.3(7) no
C46 Pd2 P4 C73 151.0(9) no
I2 Pd2 P4 C79 96.0(6) no
C46 Pd2 P4 C79 -87.7(8) no
I2 Pd2 P3 C55 -44.9(7) no
C46 Pd2 P3 C55 139.0(9) no
P3 Pd2 C46 C45 95.2(16) no
P4 Pd2 C46 C45 -89.3(16) no
I2 Pd2 P3 C49 -163.8(7) no
C46 Pd2 P3 C49 20.1(9) no
Pd1 P1 C13 C14 76.3(15) no
C7 P1 C13 C18 136.4(15) no
C19 P1 C13 C18 21.5(18) no
C13 P1 C7 C12 -41.1(16) no
C7 P1 C19 C24 172.1(17) no
C19 P1 C7 C12 68.0(17) no
C7 P1 C13 C14 -44.3(15) no
C19 P1 C13 C14 -159.2(15) no
Pd1 P1 C13 C18 -103.1(15) no
C19 P1 C7 C8 -121.3(15) no
Pd1 P1 C7 C12 -168.7(13) no
C13 P1 C19 C24 -79.1(19) no
Pd1 P1 C19 C24 50(2) no
Pd1 P1 C7 C8 2.0(15) no
Pd1 P1 C19 C20 -132.5(16) no
C7 P1 C19 C20 -11(2) no
C13 P1 C7 C8 129.6(14) no
C13 P1 C19 C20 98.0(18) no
C31 P2 C25 C26 139.9(18) no
C37 P2 C25 C26 26(2) no
Pd1 P2 C31 C36 -155.3(17) no
C25 P2 C31 C36 -32(2) no
Pd1 P2 C37 C38 37.9(17) no
C25 P2 C37 C38 -88.4(16) no
C31 P2 C37 C38 159.8(15) no
Pd1 P2 C25 C30 75.6(18) no
C37 P2 C31 C32 -104.4(17) no
Pd1 P2 C37 C42 -149.9(13) no
C25 P2 C37 C42 83.7(17) no
C31 P2 C25 C30 -43.1(19) no
C37 P2 C25 C30 -156.6(17) no
C37 P2 C31 C36 77(2) no
C25 P2 C31 C32 147.0(16) no
C31 P2 C37 C42 -28.0(18) no
Pd1 P2 C25 C26 -101.4(18) no
Pd1 P2 C31 C32 23.4(18) no
Pd2 P3 C49 C50 104.5(16) no
Pd2 P3 C61 C66 -9.9(18) no
C61 P3 C55 C56 -168.4(16) no
C49 P3 C55 C60 -98.9(18) no
C61 P3 C55 C60 11(2) no
Pd2 P3 C61 C62 167.4(16) no
Pd2 P3 C55 C60 133.7(16) no
Pd2 P3 C55 C56 -45.2(18) no
C49 P3 C55 C56 82.2(17) no
C55 P3 C61 C62 -69.3(19) no
C49 P3 C61 C66 -137.6(16) no
C55 P3 C49 C50 -18.9(18) no
C61 P3 C49 C50 -131.9(17) no
C55 P3 C61 C66 113.4(17) no
C61 P3 C49 C54 47.6(17) no
C49 P3 C61 C62 39.7(19) no
Pd2 P3 C49 C54 -76.1(17) no
C55 P3 C49 C54 160.5(16) no
Pd2 P4 C73 C74 -52.2(15) no
C67 P4 C73 C78 -98.7(15) no
C73 P4 C67 C72 -29.4(19) no
C73 P4 C67 C68 156.6(17) no
C79 P4 C73 C78 13.2(16) no
Pd2 P4 C73 C78 133.6(12) no
C79 P4 C67 C72 -143.3(17) no
Pd2 P4 C79 C84 158.4(14) no
C67 P4 C73 C74 75.5(16) no
Pd2 P4 C67 C72 99.0(17) no
C67 P4 C79 C84 35.0(18) no
C73 P4 C79 C84 -75.3(17) no
C79 P4 C67 C68 42.8(19) no
Pd2 P4 C67 C68 -75.0(18) no
C73 P4 C79 C80 100.1(15) no
Pd2 P4 C79 C80 -26.3(16) no
C79 P4 C73 C74 -172.6(14) no
C67 P4 C79 C80 -149.6(15) no
N1 O1 C5 C1 -177.9(17) no
C5 O1 N1 C6 -176.0(18) no
C5 O1 N1 C3 -1(2) no
N1 O1 C5 C4 0(2) no
C45 O2 N2 C47 -2(2) no
C45 O2 N2 C48 177(2) no
N2 O2 C45 C46 3(2) no
N2 O2 C45 C44 178.9(19) no
O1 N1 C3 C4 2(2) no
C6 N1 C3 C2 -9(4) no
O1 N1 C3 C2 178.4(18) no
C6 N1 C3 C4 175(2) no
O2 N2 C47 C46 1(2) no
C48 N2 C47 C46 -178(3) no
C48 N2 C47 C43 3(4) no
O2 N2 C47 C43 -179(2) no
C2 C3 C4 C5 -178(2) no
C2 C3 C4 Pd1 7(3) no
N1 C3 C4 Pd1 -177.0(15) no
N1 C3 C4 C5 -2(2) no
C3 C4 C5 C1 179(2) no
C3 C4 C5 O1 2(2) no
Pd1 C4 C5 C1 -6(3) no
Pd1 C4 C5 O1 176.5(13) no
C8 C7 C12 C11 7(3) no
P1 C7 C8 C9 -177.4(15) no
C12 C7 C8 C9 -6(3) no
P1 C7 C12 C11 177.8(18) no
C7 C8 C9 C10 5(3) no
C8 C9 C10 C11 -3(3) no
C9 C10 C11 C12 3(3) no
C10 C11 C12 C7 -5(3) no
C14 C13 C18 C17 1(3) no
P1 C13 C14 C15 178.7(14) no
C18 C13 C14 C15 -2(3) no
P1 C13 C18 C17 179.8(14) no
C13 C14 C15 C16 2(3) no
C14 C15 C16 C17 1(3) no
C15 C16 C17 C18 -2(3) no
C16 C17 C18 C13 2(3) no
C24 C19 C20 C21 -4(3) no
P1 C19 C20 C21 178.5(17) no
C20 C19 C24 C23 3(3) no
P1 C19 C24 C23 179.8(18) no
C19 C20 C21 C22 4(3) no
C20 C21 C22 C23 -1(4) no
C21 C22 C23 C24 -1(4) no
C22 C23 C24 C19 0(4) no
P2 C25 C30 C29 -173.6(17) no
C30 C25 C26 C27 -5(3) no
C26 C25 C30 C29 4(3) no
P2 C25 C26 C27 171.9(18) no
C25 C26 C27 C28 2(3) no
C26 C27 C28 C29 4(3) no
C27 C28 C29 C30 -6(3) no
C28 C29 C30 C25 2(3) no
P2 C31 C32 C33 179.5(18) no
C36 C31 C32 C33 -2(3) no
C32 C31 C36 C35 -2(3) no
P2 C31 C36 C35 176.7(17) no
C31 C32 C33 C34 2(4) no
C32 C33 C34 C35 1(4) no
C33 C34 C35 C36 -5(3) no
C34 C35 C36 C31 5(3) no
C38 C37 C42 C41 1(3) no
C42 C37 C38 C39 0(3) no
P2 C37 C38 C39 172.9(14) no
P2 C37 C42 C41 -171.8(16) no
C37 C38 C39 C40 0(3) no
C38 C39 C40 C41 -2(3) no
C39 C40 C41 C42 3(3) no
C40 C41 C42 C37 -3(3) no
O2 C45 C46 Pd2 -178.3(13) no
C44 C45 C46 C47 -178(2) no
C44 C45 C46 Pd2 6(3) no
O2 C45 C46 C47 -2(2) no
C45 C46 C47 N2 1(2) no
Pd2 C46 C47 N2 176.7(14) no
C45 C46 C47 C43 -180(2) no
Pd2 C46 C47 C43 -4(4) no
P3 C49 C50 C51 -176.5(16) no
C50 C49 C54 C53 -2(3) no
C54 C49 C50 C51 4(3) no
P3 C49 C54 C53 178.3(15) no
C49 C50 C51 C52 -5(3) no
C50 C51 C52 C53 3(3) no
C51 C52 C53 C54 -2(3) no
C52 C53 C54 C49 1(3) no
C60 C55 C56 C57 3(3) no
P3 C55 C60 C59 178.9(17) no
P3 C55 C56 C57 -177.8(16) no
C56 C55 C60 C59 -2(3) no
C55 C56 C57 C58 -3(3) no
C56 C57 C58 C59 2(4) no
C57 C58 C59 C60 -1(4) no
C58 C59 C60 C55 1(4) no
P3 C61 C62 C63 178.3(19) no
P3 C61 C66 C65 179.7(18) no
C62 C61 C66 C65 2(3) no
C66 C61 C62 C63 -4(3) no
C61 C62 C63 C64 6(4) no
C62 C63 C64 C65 -5(4) no
C63 C64 C65 C66 3(4) no
C64 C65 C66 C61 -2(4) no
C72 C67 C68 C69 -1(3) no
P4 C67 C68 C69 172.8(17) no
C68 C67 C72 C71 1(3) no
P4 C67 C72 C71 -173.0(17) no
C67 C68 C69 C70 0(3) no
C68 C69 C70 C71 1(3) no
C69 C70 C71 C72 -1(3) no
C70 C71 C72 C67 0(3) no
P4 C73 C74 C75 -174.9(15) no
C74 C73 C78 C77 4(3) no
C78 C73 C74 C75 0(3) no
P4 C73 C78 C77 178.1(15) no
C73 C74 C75 C76 -2(3) no
C74 C75 C76 C77 1(3) no
C75 C76 C77 C78 2(3) no
C76 C77 C78 C73 -4(3) no
P4 C79 C80 C81 -177.1(15) no
C84 C79 C80 C81 -2(3) no
P4 C79 C84 C83 178.0(15) no
C80 C79 C84 C83 3(3) no
C79 C80 C81 C82 2(3) no
C80 C81 C82 C83 -4(4) no
C81 C82 C83 C84 5(4) no
C82 C83 C84 C79 -4(3) no
